data_2300439
loop_
_publ_author_name
'Eccles, Kevin S.'
'Stokes, Stephen P.'
'Daly, Carla A.'
'Barry, Nicola M.'
'McSweeney, Sharon P.'
'O'Neill, Damian J.'
'Kelly, Dawn M.'
'Jennings, W. Brian'
'N\'i Dhubhghaill, O. M.'
'Moynihan, Humphrey A.'
'Maguire, Anita R.'
'Lawrence, Simon E.'

_publ_section_title
;
 Evaluation of the Bruker SMART X2S: crystallography for the
 nonspecialist?
;
_journal_coden_ASTM JACGAR
_journal_coeditor_code KK5074
_journal_issue 1
_journal_name_full 'Journal of Applied Crystallography'
_journal_page_first 213
_journal_page_last 215
_journal_paper_doi 10.1107/S0021889810042561
_journal_volume 44
_journal_year 2011
_chemical_formula_moiety 'C13 H13 N O2 S'
_chemical_formula_sum 'C13 H13 N O2 S'
_chemical_formula_weight 247.30
_space_group_IT_number 2
_symmetry_cell_setting triclinic
_symmetry_space_group_name_Hall '-P 1'
_symmetry_space_group_name_H-M 'P -1'
_atom_sites_solution_hydrogens geom
_atom_sites_solution_primary direct
_atom_sites_solution_secondary difmap
_audit_creation_method SHELXL-97
_cell_angle_alpha 67.823(3)
_cell_angle_beta 87.573(4)
_cell_angle_gamma 67.616(3)
_cell_formula_units_Z 4
_cell_length_a 10.2890(11)
_cell_length_b 11.0563(12)
_cell_length_c 13.4402(15)
_cell_measurement_reflns_used 5366
_cell_measurement_temperature 300(2)
_cell_measurement_theta_max 24.65
_cell_measurement_theta_min 2.53
_cell_volume 1299.9(2)
_computing_cell_refinement 'Bruker SAINT'
_computing_data_collection 'Bruker GIS'
_computing_data_reduction 'Bruker SAINT'
_computing_molecular_graphics 'Bruker APEX2'
_computing_structure_refinement 'SHELXL-97 (Sheldrick, 2008)'
_computing_structure_solution 'SHELXS-97 (Sheldrick, 2008)'
_diffrn_ambient_temperature 300(2)
_diffrn_measured_fraction_theta_full 0.990
_diffrn_measured_fraction_theta_max 0.990
_diffrn_measurement_device_type 'Bruker SMART X2S'
_diffrn_measurement_method '\w scans'
_diffrn_radiation_monochromator 'doubly curved silicon crystal'
_diffrn_radiation_source 'micro-focus sealed tube'
_diffrn_radiation_type MoK\a
_diffrn_radiation_wavelength 0.71073
_diffrn_reflns_av_R_equivalents 0.0356
_diffrn_reflns_av_sigmaI/netI 0.0325
_diffrn_reflns_limit_h_max 12
_diffrn_reflns_limit_h_min -12
_diffrn_reflns_limit_k_max 13
_diffrn_reflns_limit_k_min -13
_diffrn_reflns_limit_l_max 15
_diffrn_reflns_limit_l_min -15
_diffrn_reflns_number 12851
_diffrn_reflns_theta_full 25.02
_diffrn_reflns_theta_max 25.02
_diffrn_reflns_theta_min 2.86
_exptl_absorpt_coefficient_mu 0.238
_exptl_absorpt_correction_T_max 0.8903
_exptl_absorpt_correction_T_min 0.8903
_exptl_absorpt_correction_type multi-scan
_exptl_absorpt_process_details 'SADABS V2008/1 (Bruker AXS)'
_exptl_crystal_colour colorless
_exptl_crystal_density_diffrn 1.264
_exptl_crystal_density_method 'not measured'
_exptl_crystal_description plate
_exptl_crystal_F_000 520
_exptl_crystal_size_max 0.32
_exptl_crystal_size_mid 0.30
_exptl_crystal_size_min 0.18
_refine_diff_density_max 0.252
_refine_diff_density_min -0.404
_refine_ls_extinction_method none
_refine_ls_goodness_of_fit_ref 1.012
_refine_ls_hydrogen_treatment mixed
_refine_ls_matrix_type full
_refine_ls_number_parameters 333
_refine_ls_number_reflns 4544
_refine_ls_number_restraints 30
_refine_ls_restrained_S_all 1.020
_refine_ls_R_factor_all 0.0722
_refine_ls_R_factor_gt 0.0550
_refine_ls_shift/su_max 0.001
_refine_ls_shift/su_mean 0.000
_refine_ls_structure_factor_coef Fsqd
_refine_ls_weighting_details 'calc w=1/[\s^2^(Fo^2^)+(0.1035P)^2^+0.2796P] where P=(Fo^2^+2Fc^2^)/3'
_refine_ls_weighting_scheme calc
_refine_ls_wR_factor_gt 0.1528
_refine_ls_wR_factor_ref 0.1737
_reflns_number_gt 3364
_reflns_number_total 4544
_reflns_threshold_expression >2sigma(I)
_cod_duplicate_entry 2300349
_cod_data_source_file kk5074sup1.cif
_cod_data_source_block Compound_18_CCDC
_cod_depositor_comments
;
The following automatic conversions were performed:

'_symmetry_cell_setting' value 'Triclinic' changed to 'triclinic'
according to /home/saulius/struct/CIF-dictionaries/cif_core.dic
dictionary named 'cif_core.dic' version 2.4.2 from 2011-04-26.

Automatic conversion script
Id: cif_fix_values 1891 2012-01-12 08:04:46Z andrius 
;
_cod_original_sg_symbol_H-M P-1
_cod_database_code 2300439

loop_
_symmetry_equiv_pos_as_xyz
'x, y, z'
'-x, -y, -z'

loop_
_atom_site_type_symbol
_atom_site_label
_atom_site_fract_x
_atom_site_fract_y
_atom_site_fract_z
_atom_site_U_iso_or_equiv
_atom_site_adp_type
_atom_site_calc_flag
_atom_site_refinement_flags
_atom_site_occupancy
_atom_site_disorder_assembly
_atom_site_disorder_group
S S1A 0.20015(11) 0.42407(8) 0.11615(9) 0.0804(3) Uani d PD 0.85 A 1
O O2A 0.1771(3) 0.3842(3) 0.0303(3) 0.1086(9) Uani d PD 0.85 A 1
O O3A 0.2814(3) 0.3134(3) 0.2163(2) 0.0912(8) Uani d PD 0.85 A 1
N N4A 0.0413(3) 0.5097(3) 0.1408(3) 0.0875(8) Uani d PD 0.85 A 1
H H4A 0.0075 0.5485 0.0732 0.131 Uiso d PRD 0.85 A 1
S S1B 0.2538(7) 0.3989(8) 0.1617(6) 0.0738(13) Uiso d PD 0.15 A 2
O O2B 0.1418(18) 0.403(2) 0.0960(15) 0.108(5) Uiso d PD 0.15 A 2
O O3B 0.3793(16) 0.2769(15) 0.2076(12) 0.101(5) Uiso d PD 0.15 A 2
N N4B 0.1907(16) 0.4415(16) 0.2611(11) 0.084(4) Uiso d PD 0.15 A 2
H H4B 0.2677 0.3802 0.3054 0.126 Uiso d PRD 0.15 A 2
C C5 0.0088(4) 0.5769(3) 0.2161(3) 0.0946(10) Uani d D 1 . .
C C6 -0.1234(5) 0.6920(5) 0.1949(4) 0.1306(13) Uani d . 1 A .
H H6 -0.1820 0.7284 0.1308 0.157 Uiso calc R 1 . .
C C7 -0.1638(5) 0.7499(5) 0.2741(4) 0.1409(16) Uani d . 1 . .
H H7 -0.2519 0.8231 0.2641 0.169 Uiso calc R 1 A .
C C8 -0.0732(6) 0.6984(5) 0.3653(4) 0.1407(16) Uani d . 1 A .
H H8 -0.0981 0.7369 0.4174 0.169 Uiso calc R 1 . .
C C9 0.0519(5) 0.5918(5) 0.3785(4) 0.1245(13) Uani d . 1 . .
H H9 0.1132 0.5580 0.4406 0.149 Uiso calc R 1 A .
C C10 0.0941(4) 0.5305(4) 0.3062(4) 0.1085(11) Uani d D 1 A .
H H10 0.1809 0.4537 0.3200 0.130 Uiso d R 1 . .
C C11A 0.2814(4) 0.5458(4) 0.0635(3) 0.0717(15) Uani d PGD 0.85 A 1
C C12A 0.3936(4) 0.5321(3) 0.1267(2) 0.0774(12) Uani d PGD 0.85 A 1
H H12A 0.4279 0.4566 0.1936 0.093 Uiso calc PR 0.85 A 1
C C13A 0.4547(3) 0.6314(4) 0.0901(3) 0.0926(11) Uani d PGD 0.85 A 1
H H13A 0.5298 0.6222 0.1324 0.111 Uiso calc PR 0.85 A 1
C C14A 0.4036(3) 0.7443(3) -0.0098(4) 0.0930(11) Uani d PGD 0.85 A 1
C C15A 0.2913(4) 0.7579(3) -0.0731(2) 0.1015(13) Uani d PGD 0.85 A 1
H H15A 0.2571 0.8335 -0.1399 0.122 Uiso calc PR 0.85 A 1
C C16A 0.2303(4) 0.6587(4) -0.0364(3) 0.0955(15) Uani d PGD 0.85 A 1
H H16A 0.1552 0.6678 -0.0788 0.115 Uiso calc PR 0.85 A 1
C C17A 0.4640(6) 0.8593(5) -0.0516(5) 0.143(2) Uani d PDU 0.85 A 1
H H17A 0.4943 0.8731 0.0084 0.215 Uiso calc PR 0.85 A 1
H H17B 0.3923 0.9468 -0.0996 0.215 Uiso calc PR 0.85 A 1
H H17C 0.5432 0.8300 -0.0898 0.215 Uiso calc PR 0.85 A 1
C C11B 0.293(3) 0.543(2) 0.0859(16) 0.044(5) Uiso d PGD 0.15 A 2
C C12B 0.408(3) 0.562(2) 0.1180(12) 0.094(10) Uiso d PGD 0.15 A 2
H H12B 0.4566 0.5048 0.1869 0.113 Uiso calc PR 0.15 A 2
C C13B 0.450(2) 0.665(3) 0.0470(14) 0.084(8) Uiso d PGD 0.15 A 2
H H13B 0.5270 0.6781 0.0685 0.101 Uiso calc PR 0.15 A 2
C C14B 0.377(2) 0.750(2) -0.0560(12) 0.079(7) Uiso d PGD 0.15 A 2
C C15B 0.262(2) 0.732(2) -0.0880(12) 0.079(7) Uiso d PGD 0.15 A 2
H H15B 0.2129 0.7884 -0.1569 0.095 Uiso calc PR 0.15 A 2
C C16B 0.220(2) 0.628(3) -0.0171(18) 0.063(6) Uiso d PGD 0.15 A 2
H H16B 0.1425 0.6152 -0.0385 0.076 Uiso calc PR 0.15 A 2
C C17B 0.424(3) 0.867(2) -0.1305(18) 0.108(8) Uiso d PD 0.15 A 2
H H17D 0.3813 0.9504 -0.1142 0.162 Uiso calc PR 0.15 A 2
H H17E 0.3946 0.8905 -0.2046 0.162 Uiso calc PR 0.15 A 2
H H17F 0.5251 0.8339 -0.1192 0.162 Uiso calc PR 0.15 A 2
S S18 0.47516(6) 0.21883(7) 0.50060(6) 0.0710(2) Uani d . 1 . .
O O19 0.4129(2) 0.3703(2) 0.45041(18) 0.0956(6) Uani d . 1 . .
O O20 0.38487(18) 0.1421(2) 0.52602(18) 0.0875(6) Uani d . 1 . .
N N21 0.5786(2) 0.1583(3) 0.41986(19) 0.0748(6) Uani d . 1 . .
H H21 0.583(3) 0.078(3) 0.435(2) 0.090 Uiso d . 1 . .
C C22 0.7038(3) 0.1843(3) 0.39199(18) 0.0702(7) Uani d . 1 . .
C C23 0.8225(3) 0.0741(3) 0.3889(2) 0.0882(8) Uani d . 1 . .
H H23 0.8203 -0.0149 0.4068 0.106 Uiso calc R 1 . .
C C24 0.9449(4) 0.0939(5) 0.3598(3) 0.1137(12) Uani d . 1 . .
H H24 1.0243 0.0189 0.3566 0.136 Uiso calc R 1 . .
C C25 0.9503(4) 0.2241(5) 0.3353(3) 0.1194(13) Uani d . 1 . .
H H25 1.0332 0.2376 0.3160 0.143 Uiso calc R 1 . .
C C26 0.8345(5) 0.3319(5) 0.3397(3) 0.1155(12) Uani d . 1 . .
H H26 0.8389 0.4194 0.3247 0.139 Uiso calc R 1 . .
C C27 0.7077(4) 0.3158(4) 0.3662(3) 0.0957(9) Uani d . 1 . .
H H27 0.6276 0.3922 0.3664 0.115 Uiso calc R 1 . .
C C28 0.5846(2) 0.1698(2) 0.61768(19) 0.0588(5) Uani d . 1 . .
C C29 0.6400(3) 0.0302(3) 0.6903(2) 0.0710(6) Uani d . 1 . .
H H29 0.6151 -0.0370 0.6797 0.085 Uiso calc R 1 . .
C C30 0.7321(3) -0.0090(3) 0.7783(2) 0.0788(7) Uani d . 1 . .
H H30 0.7685 -0.1032 0.8273 0.095 Uiso calc R 1 . .
C C31 0.7725(3) 0.0881(3) 0.7960(2) 0.0777(7) Uani d . 1 . .
C C32 0.7150(3) 0.2275(3) 0.7228(3) 0.0888(9) Uani d . 1 . .
H H32 0.7396 0.2946 0.7337 0.107 Uiso calc R 1 . .
C C33 0.6219(3) 0.2695(3) 0.6339(2) 0.0781(7) Uani d . 1 . .
H H33 0.5846 0.3638 0.5852 0.094 Uiso calc R 1 . .
C C34 0.8796(4) 0.0418(5) 0.8906(3) 0.1205(13) Uani d . 1 . .
H H34A 0.8801 0.1241 0.8990 0.181 Uiso calc R 1 . .
H H34B 0.9720 -0.0118 0.8775 0.181 Uiso calc R 1 . .
H H34C 0.8546 -0.0162 0.9554 0.181 Uiso calc R 1 . .

loop_
_atom_site_aniso_label
_atom_site_aniso_U_11
_atom_site_aniso_U_22
_atom_site_aniso_U_33
_atom_site_aniso_U_12
_atom_site_aniso_U_13
_atom_site_aniso_U_23
S1A 0.0732(5) 0.0573(5) 0.1042(7) -0.0142(4) -0.0176(5) -0.0336(5)
O2A 0.0998(18) 0.0889(17) 0.139(2) -0.0140(14) -0.0282(16) -0.0658(17)
O3A 0.0983(19) 0.0493(13) 0.1012(17) -0.0179(12) -0.0221(14) -0.0115(13)
N4A 0.0702(16) 0.0789(18) 0.112(2) -0.0297(14) -0.0040(15) -0.0342(16)
C5 0.091(2) 0.0746(19) 0.132(3) -0.0475(17) 0.043(2) -0.0422(19)
C6 0.140(3) 0.107(3) 0.118(3) -0.042(3) 0.009(3) -0.023(2)
C7 0.138(4) 0.103(3) 0.137(4) -0.006(3) 0.032(3) -0.044(3)
C8 0.159(4) 0.117(3) 0.121(3) -0.023(3) 0.033(3) -0.053(3)
C9 0.124(3) 0.122(3) 0.135(3) -0.048(3) 0.041(3) -0.060(3)
C10 0.086(2) 0.111(3) 0.149(3) -0.049(2) 0.030(2) -0.064(3)
C11A 0.071(2) 0.067(2) 0.069(3) -0.0099(16) 0.001(2) -0.034(2)
C12A 0.076(2) 0.065(2) 0.083(2) -0.0221(18) 0.0026(17) -0.0255(16)
C13A 0.074(2) 0.092(3) 0.106(3) -0.034(2) 0.013(2) -0.032(3)
C14A 0.078(2) 0.078(3) 0.107(3) -0.022(2) 0.032(2) -0.030(3)
C15A 0.105(4) 0.078(3) 0.087(3) -0.019(2) 0.021(2) -0.015(2)
C16A 0.102(3) 0.073(3) 0.079(3) -0.017(2) -0.004(2) -0.013(2)
C17A 0.117(3) 0.116(3) 0.186(5) -0.060(3) 0.058(3) -0.039(3)
S18 0.0555(4) 0.0707(4) 0.0935(5) -0.0277(3) 0.0104(3) -0.0363(4)
O19 0.0731(12) 0.0685(12) 0.1222(16) -0.0136(9) -0.0070(11) -0.0259(11)
O20 0.0596(10) 0.1004(14) 0.1271(16) -0.0433(10) 0.0236(10) -0.0595(12)
N21 0.0703(13) 0.0884(16) 0.0856(15) -0.0432(12) 0.0144(11) -0.0431(13)
C22 0.0731(16) 0.0928(19) 0.0541(13) -0.0455(14) 0.0095(11) -0.0258(12)
C23 0.0813(18) 0.097(2) 0.094(2) -0.0448(17) 0.0275(15) -0.0361(17)
C24 0.086(2) 0.130(3) 0.121(3) -0.050(2) 0.037(2) -0.041(2)
C25 0.103(3) 0.156(4) 0.114(3) -0.081(3) 0.038(2) -0.039(3)
C26 0.128(3) 0.127(3) 0.118(3) -0.090(3) 0.038(2) -0.038(2)
C27 0.104(2) 0.095(2) 0.095(2) -0.0550(19) 0.0237(17) -0.0288(17)
C28 0.0584(12) 0.0515(12) 0.0772(14) -0.0271(10) 0.0205(11) -0.0319(11)
C29 0.0732(15) 0.0569(14) 0.0936(18) -0.0358(12) 0.0137(13) -0.0307(13)
C30 0.0799(17) 0.0657(15) 0.0849(18) -0.0301(13) 0.0103(14) -0.0219(13)
C31 0.0737(16) 0.099(2) 0.0777(16) -0.0377(15) 0.0207(13) -0.0498(16)
C32 0.115(2) 0.088(2) 0.099(2) -0.0581(18) 0.0183(18) -0.0549(18)
C33 0.103(2) 0.0588(14) 0.0873(18) -0.0411(14) 0.0128(15) -0.0343(13)
C34 0.105(3) 0.166(4) 0.105(2) -0.048(3) 0.005(2) -0.072(3)

loop_
_atom_type_symbol
_atom_type_description
_atom_type_scat_dispersion_real
_atom_type_scat_dispersion_imag
_atom_type_scat_source
C C 0.0033 0.0016 'International Tables Vol C Tables 4.2.6.8 and 6.1.1.4'
H H 0.0000 0.0000 'International Tables Vol C Tables 4.2.6.8 and 6.1.1.4'
N N 0.0061 0.0033 'International Tables Vol C Tables 4.2.6.8 and 6.1.1.4'
O O 0.0106 0.0060 'International Tables Vol C Tables 4.2.6.8 and 6.1.1.4'
S S 0.1246 0.1234 'International Tables Vol C Tables 4.2.6.8 and 6.1.1.4'

loop_
_geom_angle_atom_site_label_1
_geom_angle_atom_site_label_2
_geom_angle_atom_site_label_3
_geom_angle
O2A S1A O3A 118.41(15)
O2A S1A N4A 105.11(17)
O3A S1A N4A 108.96(17)
O2A S1A C11A 107.0(2)
O3A S1A C11A 109.04(17)
N4A S1A C11A 107.90(18)
C5 N4A S1A 126.2(2)
C5 N4A H4A 126.2
S1A N4A H4A 92.8
O3B S1B O2B 122.3(11)
O3B S1B N4B 105.4(9)
O2B S1B N4B 110.0(10)
O3B S1B C11B 110.2(12)
O2B S1B C11B 106.1(12)
N4B S1B C11B 100.8(10)
C10 N4B S1B 153.6(12)
C10 N4B H4B 112.8
S1B N4B H4B 92.6
C10 N4B H10 40.1
S1B N4B H10 164.4
H4B N4B H10 72.8
C10 C5 C6 120.2(4)
C10 C5 N4A 122.7(3)
C6 C5 N4A 117.0(4)
C7 C6 C5 117.8(4)
C7 C6 H6 121.1
C5 C6 H6 121.1
C8 C7 C6 119.9(4)
C8 C7 H7 120.1
C6 C7 H7 120.1
C9 C8 C7 118.9(4)
C9 C8 H8 120.5
C7 C8 H8 120.5
C8 C9 C10 123.5(5)
C8 C9 H9 118.3
C10 C9 H9 118.3
C5 C10 C9 119.7(4)
C5 C10 N4B 84.4(7)
C9 C10 N4B 155.6(7)
C5 C10 H10 119.6
C9 C10 H10 120.6
N4B C10 H10 35.8
C12A C11A C16A 120.0
C12A C11A S1A 118.6(2)
C16A C11A S1A 121.3(2)
C13A C12A C11A 120.0
C13A C12A H12A 120.0
C11A C12A H12A 120.0
C12A C13A C14A 120.0
C12A C13A H13A 120.0
C14A C13A H13A 120.0
C13A C14A C15A 120.0
C13A C14A C17A 121.8(4)
C15A C14A C17A 118.2(4)
C16A C15A C14A 120.0
C16A C15A H15A 120.0
C14A C15A H15A 120.0
C15A C16A C11A 120.0
C15A C16A H16A 120.0
C11A C16A H16A 120.0
C14A C17A H17A 109.5
C14A C17A H17B 109.5
H17A C17A H17B 109.5
C14A C17A H17C 109.5
H17A C17A H17C 109.5
H17B C17A H17C 109.5
C12B C11B C16B 120.0
C12B C11B S1B 121.6(15)
C16B C11B S1B 117.6(15)
C11B C12B C13B 120.0
C11B C12B H12B 120.0
C13B C12B H12B 120.0
C12B C13B C14B 120.0
C12B C13B H13B 120.0
C14B C13B H13B 120.0
C13B C14B C15B 120.0
C13B C14B C17B 118.3(15)
C15B C14B C17B 121.7(15)
C16B C15B C14B 120.0
C16B C15B H15B 120.0
C14B C15B H15B 120.0
C15B C16B C11B 120.0
C15B C16B H16B 120.0
C11B C16B H16B 120.0
C14B C17B H17D 109.5
C14B C17B H17E 109.5
H17D C17B H17E 109.5
C14B C17B H17F 109.5
H17D C17B H17F 109.5
H17E C17B H17F 109.5
O19 S18 O20 119.00(12)
O19 S18 N21 108.65(13)
O20 S18 N21 104.34(12)
O19 S18 C28 108.23(12)
O20 S18 C28 109.50(12)
N21 S18 C28 106.42(11)
C22 N21 S18 123.11(18)
C22 N21 H21 118(2)
S18 N21 H21 106(2)
C23 C22 C27 119.5(3)
C23 C22 N21 118.1(3)
C27 C22 N21 122.4(3)
C22 C23 C24 120.6(3)
C22 C23 H23 119.7
C24 C23 H23 119.7
C25 C24 C23 120.2(4)
C25 C24 H24 119.9
C23 C24 H24 119.9
C26 C25 C24 119.3(3)
C26 C25 H25 120.4
C24 C25 H25 120.4
C25 C26 C27 121.7(4)
C25 C26 H26 119.1
C27 C26 H26 119.1
C22 C27 C26 118.6(4)
C22 C27 H27 120.7
C26 C27 H27 120.7
C29 C28 C33 120.0(2)
C29 C28 S18 119.86(17)
C33 C28 S18 120.02(19)
C30 C29 C28 119.6(2)
C30 C29 H29 120.2
C28 C29 H29 120.2
C29 C30 C31 121.7(3)
C29 C30 H30 119.1
C31 C30 H30 119.1
C32 C31 C30 117.8(3)
C32 C31 C34 121.1(3)
C30 C31 C34 121.1(3)
C33 C32 C31 121.5(2)
C33 C32 H32 119.3
C31 C32 H32 119.3
C32 C33 C28 119.4(3)
C32 C33 H33 120.3
C28 C33 H33 120.3
C31 C34 H34A 109.5
C31 C34 H34B 109.5
H34A C34 H34B 109.5
C31 C34 H34C 109.5
H34A C34 H34C 109.5
H34B C34 H34C 109.5

loop_
_geom_bond_atom_site_label_1
_geom_bond_atom_site_label_2
_geom_bond_distance
S1A O2A 1.438(3)
S1A O3A 1.443(3)
S1A N4A 1.640(3)
S1A C11A 1.761(2)
N4A C5 1.428(4)
N4A H4A 0.8657
S1B O3B 1.407(13)
S1B O2B 1.460(15)
S1B N4B 1.611(12)
S1B C11B 1.719(14)
N4B C10 1.406(13)
N4B H4B 0.8773
N4B H10 0.8481
C5 C10 1.333(4)
C5 C6 1.411(5)
C6 C7 1.411(6)
C6 H6 0.9300
C7 C8 1.364(6)
C7 H7 0.9300
C8 C9 1.335(6)
C8 H8 0.9300
C9 C10 1.352(5)
C9 H9 0.9300
C10 H10 0.9333
C11A C12A 1.3900
C11A C16A 1.3900
C12A C13A 1.3900
C12A H12A 0.9300
C13A C14A 1.3900
C13A H13A 0.9300
C14A C15A 1.3900
C14A C17A 1.534(5)
C15A C16A 1.3900
C15A H15A 0.9300
C16A H16A 0.9300
C17A H17A 0.9600
C17A H17B 0.9600
C17A H17C 0.9600
C11B C12B 1.3900
C11B C16B 1.3900
C12B C13B 1.3900
C12B H12B 0.9300
C13B C14B 1.3900
C13B H13B 0.9300
C14B C15B 1.3900
C14B C17B 1.537(15)
C15B C16B 1.3900
C15B H15B 0.9300
C16B H16B 0.9300
C17B H17D 0.9600
C17B H17E 0.9600
C17B H17F 0.9600
S18 O19 1.427(2)
S18 O20 1.4332(19)
S18 N21 1.633(2)
S18 C28 1.754(2)
N21 C22 1.429(3)
N21 H21 0.81(3)
C22 C23 1.370(4)
C22 C27 1.378(4)
C23 C24 1.376(4)
C23 H23 0.9300
C24 C25 1.372(5)
C24 H24 0.9300
C25 C26 1.345(6)
C25 H25 0.9300
C26 C27 1.396(5)
C26 H26 0.9300
C27 H27 0.9300
C28 C29 1.379(3)
C28 C33 1.386(3)
C29 C30 1.370(4)
C29 H29 0.9300
C30 C31 1.388(4)
C30 H30 0.9300
C31 C32 1.379(4)
C31 C34 1.514(4)
C32 C33 1.379(4)
C32 H32 0.9300
C33 H33 0.9300
C34 H34A 0.9600
C34 H34B 0.9600
C34 H34C 0.9600

loop_
_geom_torsion_atom_site_label_1
_geom_torsion_atom_site_label_2
_geom_torsion_atom_site_label_3
_geom_torsion_atom_site_label_4
_geom_torsion
O2A S1A N4A C5 -176.5(3)
O3A S1A N4A C5 55.6(3)
C11A S1A N4A C5 -62.7(3)
O3B S1B N4B C10 174(2)
O2B S1B N4B C10 -53(3)
C11B S1B N4B C10 59(3)
S1A N4A C5 C10 -30.2(4)
S1A N4A C5 C6 153.4(3)
C10 C5 C6 C7 -3.1(6)
N4A C5 C6 C7 173.4(4)
C5 C6 C7 C8 2.8(7)
C6 C7 C8 C9 -1.0(8)
C7 C8 C9 C10 -0.6(8)
C6 C5 C10 C9 1.6(5)
N4A C5 C10 C9 -174.7(3)
C6 C5 C10 N4B -174.3(7)
N4A C5 C10 N4B 9.4(7)
C8 C9 C10 C5 0.3(7)
C8 C9 C10 N4B 170.4(17)
S1B N4B C10 C5 23(3)
S1B N4B C10 C9 -147.9(17)
O2A S1A C11A C12A -137.1(2)
O3A S1A C11A C12A -7.9(3)
N4A S1A C11A C12A 110.3(2)
O2A S1A C11A C16A 46.7(3)
O3A S1A C11A C16A 175.8(2)
N4A S1A C11A C16A -66.0(3)
C16A C11A C12A C13A 0.0
S1A C11A C12A C13A -176.3(3)
C11A C12A C13A C14A 0.0
C12A C13A C14A C15A 0.0
C12A C13A C14A C17A 177.7(4)
C13A C14A C15A C16A 0.0
C17A C14A C15A C16A -177.8(4)
C14A C15A C16A C11A 0.0
C12A C11A C16A C15A 0.0
S1A C11A C16A C15A 176.2(3)
O3B S1B C11B C12B -37.1(15)
O2B S1B C11B C12B -171.4(14)
N4B S1B C11B C12B 73.8(14)
O3B S1B C11B C16B 132.6(14)
O2B S1B C11B C16B -1.7(17)
N4B S1B C11B C16B -116.4(13)
C16B C11B C12B C13B 0.0
S1B C11B C12B C13B 169.5(18)
C11B C12B C13B C14B 0.0
C12B C13B C14B C15B 0.0
C12B C13B C14B C17B 178(2)
C13B C14B C15B C16B 0.0
C17B C14B C15B C16B -178(2)
C14B C15B C16B C11B 0.0
C12B C11B C16B C15B 0.0
S1B C11B C16B C15B -169.9(18)
O19 S18 N21 C22 65.2(2)
O20 S18 N21 C22 -166.9(2)
C28 S18 N21 C22 -51.1(2)
S18 N21 C22 C23 138.1(2)
S18 N21 C22 C27 -43.3(3)
C27 C22 C23 C24 -0.4(4)
N21 C22 C23 C24 178.2(3)
C22 C23 C24 C25 1.3(5)
C23 C24 C25 C26 -0.4(6)
C24 C25 C26 C27 -1.4(6)
C23 C22 C27 C26 -1.3(4)
N21 C22 C27 C26 -179.9(3)
C25 C26 C27 C22 2.2(6)
O19 S18 C28 C29 169.83(19)
O20 S18 C28 C29 38.7(2)
N21 S18 C28 C29 -73.6(2)
O19 S18 C28 C33 -14.0(2)
O20 S18 C28 C33 -145.2(2)
N21 S18 C28 C33 102.6(2)
C33 C28 C29 C30 0.0(4)
S18 C28 C29 C30 176.11(19)
C28 C29 C30 C31 -0.6(4)
C29 C30 C31 C32 1.0(4)
C29 C30 C31 C34 -177.1(3)
C30 C31 C32 C33 -0.9(4)
C34 C31 C32 C33 177.2(3)
C31 C32 C33 C28 0.3(4)
C29 C28 C33 C32 0.2(4)
S18 C28 C33 C32 -176.0(2)
